data_7106944
loop_
_publ_author_name
'Chunju Li'
'Songhui Chen'
'Jian Li'
'Kang Han'
'Min Xu'
'Bingjie Hu'
'Yihua Yu'
'Xueshun Jia'

_publ_section_title
;
 Novel Neutral Guest Recognition and Interpenetrated Complex Formation
 from Pillar[5]arenes
;
_journal_name_full Chem.Commun.
_journal_page_first 11294
_journal_paper_doi 10.1039/c1cc14829j
_journal_volume 47
_journal_year 2011
_chemical_formula_sum 'C55 H76 O13'
_chemical_formula_weight 945.16
_chemical_name_systematic
;
?
;
_space_group_IT_number 2
_symmetry_cell_setting triclinic
_symmetry_space_group_name_Hall '-P 1'
_symmetry_space_group_name_H-M 'P -1'
_atom_sites_solution_hydrogens geom
_atom_sites_solution_primary direct
_atom_sites_solution_secondary difmap
_audit_creation_method SHELXL-97
_cell_angle_alpha 90.837(5)
_cell_angle_beta 90.985(5)
_cell_angle_gamma 105.028(6)
_cell_formula_units_Z 2
_cell_length_a 12.290(5)
_cell_length_b 14.968(6)
_cell_length_c 21.902(8)
_cell_measurement_reflns_used 2547
_cell_measurement_temperature 296(2)
_cell_measurement_theta_max 19.84
_cell_measurement_theta_min 2.31
_cell_volume 3890(3)
_computing_cell_refinement 'Bruker SAINT'
_computing_data_collection 'Bruker APEX2'
_computing_data_reduction 'Bruker SAINT'
_computing_molecular_graphics 'Bruker SHELXTL'
_computing_publication_material 'Bruker SHELXTL'
_computing_structure_refinement 'SHELXL-97 (Sheldrick, 2008)'
_computing_structure_solution 'SHELXS-97 (Sheldrick, 2008)'
_diffrn_ambient_temperature 296(2)
_diffrn_measured_fraction_theta_full 0.984
_diffrn_measured_fraction_theta_max 0.984
_diffrn_measurement_device_type 'Bruker APEX-II CCD'
_diffrn_measurement_method '\f and \w scans'
_diffrn_radiation_monochromator graphite
_diffrn_radiation_source 'fine-focus sealed tube'
_diffrn_radiation_type MoK\a
_diffrn_radiation_wavelength 0.71073
_diffrn_reflns_av_R_equivalents 0.0256
_diffrn_reflns_av_sigmaI/netI 0.0649
_diffrn_reflns_limit_h_max 12
_diffrn_reflns_limit_h_min -14
_diffrn_reflns_limit_k_max 17
_diffrn_reflns_limit_k_min -17
_diffrn_reflns_limit_l_max 26
_diffrn_reflns_limit_l_min -26
_diffrn_reflns_number 20358
_diffrn_reflns_theta_full 25.05
_diffrn_reflns_theta_max 25.05
_diffrn_reflns_theta_min 1.86
_exptl_absorpt_coefficient_mu 0.057
_exptl_absorpt_correction_T_max 0.9888
_exptl_absorpt_correction_T_min 0.9832
_exptl_absorpt_correction_type multi-scan
_exptl_absorpt_process_details sadabs
_exptl_crystal_density_diffrn 0.807
_exptl_crystal_density_method 'not measured'
_exptl_crystal_F_000 1020
_exptl_crystal_size_max 0.30
_exptl_crystal_size_mid 0.20
_exptl_crystal_size_min 0.20
_refine_diff_density_max 1.851
_refine_diff_density_min -0.507
_refine_diff_density_rms 0.185
_refine_ls_extinction_method none
_refine_ls_goodness_of_fit_ref 1.935
_refine_ls_hydrogen_treatment constr
_refine_ls_matrix_type full
_refine_ls_number_parameters 623
_refine_ls_number_reflns 13554
_refine_ls_number_restraints 6
_refine_ls_restrained_S_all 1.935
_refine_ls_R_factor_all 0.3605
_refine_ls_R_factor_gt 0.2543
_refine_ls_shift/su_max 2.938
_refine_ls_shift/su_mean 0.057
_refine_ls_structure_factor_coef Fsqd
_refine_ls_weighting_details 'calc w=1/[\s^2^(Fo^2^)+(0.2000P)^2^+0.0000P] where P=(Fo^2^+2Fc^2^)/3'
_refine_ls_weighting_scheme calc
_refine_ls_wR_factor_gt 0.5858
_refine_ls_wR_factor_ref 0.6369
_reflns_number_gt 4740
_reflns_number_total 13554
_reflns_threshold_expression >2sigma(I)
_cod_data_source_file c1cc14829j.txt
_cod_data_source_block 101124c_0m
_cod_original_sg_symbol_H-M P-1
_cod_database_code 7106944

loop_
_symmetry_equiv_pos_as_xyz
'x, y, z'
'-x, -y, -z'

loop_
_atom_site_label
_atom_site_type_symbol
_atom_site_fract_x
_atom_site_fract_y
_atom_site_fract_z
_atom_site_U_iso_or_equiv
_atom_site_adp_type
_atom_site_occupancy
_atom_site_symmetry_multiplicity
_atom_site_calc_flag
_atom_site_refinement_flags
C1 C 1.1336(7) 0.5238(7) 0.2998(4) 0.076(2) Uani 1 1 d .
C2 C 1.1167(7) 0.6075(8) 0.3136(4) 0.082(3) Uani 1 1 d .
C3 C 1.1108(8) 0.6662(7) 0.2650(5) 0.092(3) Uani 1 1 d .
H3 H 1.1046 0.7257 0.2736 0.111 Uiso 1 1 calc R
C4 C 1.1140(9) 0.6383(8) 0.2041(5) 0.095(3) Uani 1 1 d .
C5 C 1.1306(7) 0.5523(9) 0.1918(4) 0.091(3) Uani 1 1 d .
C6 C 1.1429(7) 0.4952(8) 0.2395(4) 0.089(3) Uani 1 1 d .
H6 H 1.1573 0.4382 0.2313 0.107 Uiso 1 1 calc R
C7 C 1.1566(8) 0.3823(8) 0.3409(5) 0.097(3) Uani 1 1 d .
H7A H 1.2133 0.3815 0.3108 0.116 Uiso 1 1 calc R
H7B H 1.0853 0.3429 0.3259 0.116 Uiso 1 1 calc R
C8 C 1.1885(9) 0.3474(8) 0.3992(5) 0.111(3) Uani 1 1 d .
H8A H 1.2618 0.3837 0.4123 0.166 Uiso 1 1 calc R
H8B H 1.1901 0.2839 0.3939 0.166 Uiso 1 1 calc R
H8C H 1.1344 0.3516 0.4295 0.166 Uiso 1 1 calc R
C9 C 1.069(2) 0.7766(13) 0.1655(8) 0.230(10) Uani 1 1 d D
H9A H 1.1187 0.8183 0.1942 0.276 Uiso 1 1 calc R
H9B H 0.9929 0.7618 0.1812 0.276 Uiso 1 1 calc R
C10 C 1.072(2) 0.8206(15) 0.1022(8) 0.312(15) Uani 1 1 d D
H10A H 1.1484 0.8417 0.0896 0.468 Uiso 1 1 calc R
H10B H 1.0387 0.8721 0.1044 0.468 Uiso 1 1 calc R
H10C H 1.0299 0.7755 0.0731 0.468 Uiso 1 1 calc R
C11 C 1.1015(8) 0.6347(7) 0.3787(4) 0.092(3) Uani 1 1 d .
H11A H 1.1485 0.6082 0.4053 0.111 Uiso 1 1 calc R
H11B H 1.1272 0.7015 0.3832 0.111 Uiso 1 1 calc R
C12 C 0.9839(8) 0.6042(8) 0.3987(4) 0.080(3) Uani 1 1 d .
C13 C 0.9478(9) 0.5148(8) 0.4233(4) 0.083(3) Uani 1 1 d .
H13 H 0.9986 0.4789 0.4282 0.100 Uiso 1 1 calc R
C14 C 0.8340(8) 0.4800(8) 0.4403(4) 0.080(3) Uani 1 1 d .
C15 C 0.7593(8) 0.5305(7) 0.4374(4) 0.075(2) Uani 1 1 d .
C16 C 0.7961(8) 0.6191(8) 0.4151(4) 0.086(3) Uani 1 1 d .
H16 H 0.7458 0.6560 0.4132 0.104 Uiso 1 1 calc R
C17 C 0.9079(9) 0.6561(8) 0.3948(4) 0.082(3) Uani 1 1 d .
C18 C 0.8646(9) 0.3317(7) 0.4541(5) 0.095(3) Uani 1 1 d .
H18A H 0.9336 0.3520 0.4784 0.114 Uiso 1 1 calc R
H18B H 0.8838 0.3286 0.4114 0.114 Uiso 1 1 calc R
C19 C 0.7973(11) 0.2413(9) 0.4743(6) 0.133(4) Uani 1 1 d .
H19A H 0.7758 0.2466 0.5158 0.199 Uiso 1 1 calc R
H19B H 0.8413 0.1969 0.4715 0.199 Uiso 1 1 calc R
H19C H 0.7310 0.2212 0.4487 0.199 Uiso 1 1 calc R
C20 C 0.8793(13) 0.7921(13) 0.3577(9) 0.194(8) Uani 1 1 d D
H20A H 0.8401 0.8041 0.3938 0.233 Uiso 1 1 calc R
H20B H 0.8240 0.7622 0.3267 0.233 Uiso 1 1 calc R
C21 C 0.956(2) 0.8827(16) 0.3338(13) 0.366(19) Uani 1 1 d D
H21A H 0.9534 0.9330 0.3610 0.550 Uiso 1 1 calc R
H21B H 0.9297 0.8942 0.2939 0.550 Uiso 1 1 calc R
H21C H 1.0317 0.8772 0.3316 0.550 Uiso 1 1 calc R
C22 C 0.6377(8) 0.4938(7) 0.4541(4) 0.093(3) Uani 1 1 d .
H22A H 0.6106 0.5433 0.4722 0.112 Uiso 1 1 calc R
H22B H 0.6314 0.4458 0.4841 0.112 Uiso 1 1 calc R
C23 C 0.5652(7) 0.4544(8) 0.3976(4) 0.078(3) Uani 1 1 d .
C24 C 0.5560(7) 0.3663(8) 0.3832(4) 0.089(3) Uani 1 1 d .
H24 H 0.5905 0.3318 0.4085 0.107 Uiso 1 1 calc R
C25 C 0.4945(8) 0.3227(8) 0.3298(5) 0.086(3) Uani 1 1 d .
C26 C 0.4456(7) 0.3743(8) 0.2929(4) 0.077(2) Uani 1 1 d .
C27 C 0.4551(8) 0.4635(8) 0.3094(5) 0.087(3) Uani 1 1 d .
H27 H 0.4227 0.4998 0.2846 0.104 Uiso 1 1 calc R
C28 C 0.5136(7) 0.5030(8) 0.3641(5) 0.082(3) Uani 1 1 d .
C29 C 0.5290(12) 0.1666(9) 0.3497(7) 0.159(6) Uani 1 1 d D
H29A H 0.5156 0.1744 0.3927 0.190 Uiso 1 1 calc R
H29B H 0.6096 0.1797 0.3440 0.190 Uiso 1 1 calc R
C30 C 0.471(2) 0.0670(8) 0.3280(7) 0.311(17) Uani 1 1 d D
H30A H 0.3960 0.0491 0.3434 0.466 Uiso 1 1 calc R
H30B H 0.5132 0.0258 0.3429 0.466 Uiso 1 1 calc R
H30C H 0.4677 0.0641 0.2842 0.466 Uiso 1 1 calc R
C31 C 0.4345(10) 0.6370(9) 0.3675(6) 0.135(4) Uani 1 1 d D
H31A H 0.3631 0.5962 0.3791 0.162 Uiso 1 1 calc R
H31B H 0.4308 0.6483 0.3241 0.162 Uiso 1 1 calc R
C32 C 0.4576(15) 0.7289(11) 0.4041(10) 0.296(14) Uani 1 1 d D
H32A H 0.4628 0.7171 0.4468 0.445 Uiso 1 1 calc R
H32B H 0.3972 0.7575 0.3968 0.445 Uiso 1 1 calc R
H32C H 0.5272 0.7695 0.3913 0.445 Uiso 1 1 calc R
C33 C 0.3848(7) 0.3312(7) 0.2349(4) 0.092(3) Uani 1 1 d .
H33A H 0.3299 0.3647 0.2236 0.111 Uiso 1 1 calc R
H33B H 0.3439 0.2680 0.2430 0.111 Uiso 1 1 calc R
C34 C 0.4607(7) 0.3304(7) 0.1810(4) 0.072(2) Uani 1 1 d .
C35 C 0.5029(8) 0.2610(8) 0.1680(5) 0.093(3) Uani 1 1 d .
H35 H 0.4842 0.2098 0.1931 0.111 Uiso 1 1 calc R
C36 C 0.5735(8) 0.2579(8) 0.1199(5) 0.085(3) Uani 1 1 d .
C37 C 0.6036(7) 0.3305(8) 0.0824(4) 0.079(3) Uani 1 1 d .
C38 C 0.5636(8) 0.4074(8) 0.0944(4) 0.087(3) Uani 1 1 d .
H38 H 0.5842 0.4584 0.0693 0.105 Uiso 1 1 calc R
C39 C 0.4926(8) 0.4097(8) 0.1436(5) 0.089(3) Uani 1 1 d .
C40 C 0.5949(19) 0.1082(13) 0.1448(11) 0.260(12) Uani 1 1 d .
H40A H 0.5142 0.0834 0.1486 0.312 Uiso 1 1 calc R
H40B H 0.6286 0.1253 0.1850 0.312 Uiso 1 1 calc R
C41 C 0.651(3) 0.0340(14) 0.111(2) 0.51(4) Uani 1 1 d .
H41A H 0.6739 -0.0038 0.1410 0.769 Uiso 1 1 calc R
H41B H 0.7149 0.0664 0.0885 0.769 Uiso 1 1 calc R
H41C H 0.5961 -0.0046 0.0834 0.769 Uiso 1 1 calc R
C42 C 0.4821(11) 0.5632(8) 0.1242(6) 0.131(4) Uani 1 1 d D
H42A H 0.4450 0.5534 0.0843 0.158 Uiso 1 1 calc R
H42B H 0.5629 0.5790 0.1185 0.158 Uiso 1 1 calc R
C43 C 0.4495(15) 0.6426(10) 0.1586(9) 0.241(11) Uani 1 1 d D
H43A H 0.3915 0.6174 0.1871 0.361 Uiso 1 1 calc R
H43B H 0.4222 0.6801 0.1300 0.361 Uiso 1 1 calc R
H43C H 0.5144 0.6800 0.1803 0.361 Uiso 1 1 calc R
C44 C 0.6869(8) 0.3330(7) 0.0325(4) 0.095(3) Uani 1 1 d .
H44A H 0.6645 0.3630 -0.0028 0.114 Uiso 1 1 calc R
H44B H 0.6857 0.2702 0.0204 0.114 Uiso 1 1 calc R
C45 C 0.8060(8) 0.3843(9) 0.0524(4) 0.081(3) Uani 1 1 d .
C46 C 0.8710(9) 0.3319(8) 0.0810(4) 0.098(3) Uani 1 1 d .
H46 H 0.8434 0.2680 0.0836 0.117 Uiso 1 1 calc R
C47 C 0.9764(9) 0.3754(9) 0.1056(4) 0.084(3) Uani 1 1 d .
C48 C 1.0206(8) 0.4663(9) 0.1002(4) 0.090(3) Uani 1 1 d .
C49 C 0.9532(9) 0.5177(7) 0.0704(4) 0.082(3) Uani 1 1 d .
H49 H 0.9823 0.5811 0.0664 0.099 Uiso 1 1 calc R
C50 C 0.8486(8) 0.4777(8) 0.0475(4) 0.074(2) Uani 1 1 d .
C51 C 1.0070(13) 0.2369(13) 0.1429(8) 0.180(7) Uani 1 1 d D
H51A H 0.9893 0.2059 0.1034 0.216 Uiso 1 1 calc R
H51B H 0.9373 0.2260 0.1652 0.216 Uiso 1 1 calc R
C52 C 1.0882(16) 0.1920(18) 0.1779(10) 0.38(2) Uani 1 1 d D
H52A H 1.1476 0.1860 0.1515 0.566 Uiso 1 1 calc R
H52B H 1.0479 0.1319 0.1911 0.566 Uiso 1 1 calc R
H52C H 1.1199 0.2301 0.2127 0.566 Uiso 1 1 calc R
C53 C 0.8165(11) 0.6224(9) 0.0184(5) 0.112(4) Uani 1 1 d .
H53A H 0.8305 0.6467 0.0600 0.134 Uiso 1 1 calc R
H53B H 0.8855 0.6430 -0.0041 0.134 Uiso 1 1 calc R
C54 C 0.7301(12) 0.6537(10) -0.0092(6) 0.148(5) Uani 1 1 d .
H54A H 0.7203 0.6327 -0.0510 0.222 Uiso 1 1 calc R
H54B H 0.7494 0.7201 -0.0076 0.222 Uiso 1 1 calc R
H54C H 0.6612 0.6299 0.0120 0.222 Uiso 1 1 calc R
C55 C 1.1382(7) 0.5165(8) 0.1262(4) 0.098(3) Uani 1 1 d .
H55A H 1.1720 0.5681 0.1004 0.118 Uiso 1 1 calc R
H55B H 1.1862 0.4743 0.1260 0.118 Uiso 1 1 calc R
O1 O 1.1477(6) 0.4693(6) 0.3496(3) 0.104(2) Uani 1 1 d .
O2 O 1.1067(8) 0.6905(7) 0.1554(3) 0.136(3) Uani 1 1 d .
O3 O 0.7955(5) 0.3924(5) 0.4624(3) 0.0910(19) Uani 1 1 d .
O4 O 0.9458(6) 0.7411(6) 0.3707(4) 0.110(2) Uani 1 1 d .
O5 O 0.4813(6) 0.2301(5) 0.3131(3) 0.114(2) Uani 1 1 d .
O6 O 0.5225(6) 0.5958(6) 0.3803(4) 0.116(2) Uani 1 1 d .
O7 O 0.6184(7) 0.1824(6) 0.1069(3) 0.120(3) Uani 1 1 d .
O8 O 0.4498(6) 0.4835(6) 0.1577(3) 0.105(2) Uani 1 1 d .
O9 O 1.0466(6) 0.3328(6) 0.1335(3) 0.109(2) Uani 1 1 d .
O10 O 0.7809(6) 0.5232(6) 0.0184(3) 0.100(2) Uani 1 1 d .
O1W O 0.8121(9) 0.3383(10) 0.2685(4) 0.217(6) Uani 1 1 d .
O2W O 0.7686(14) 0.546(2) 0.2334(13) 0.47(2) Uani 1 1 d .
O3W O 0.5307(16) 0.8530(14) 0.4579(9) 0.313(8) Uani 1 1 d .

loop_
_atom_site_aniso_label
_atom_site_aniso_U_11
_atom_site_aniso_U_22
_atom_site_aniso_U_33
_atom_site_aniso_U_23
_atom_site_aniso_U_13
_atom_site_aniso_U_12
C1 0.062(6) 0.108(8) 0.060(6) 0.005(5) 0.000(4) 0.024(5)
C2 0.065(6) 0.111(8) 0.070(6) -0.011(6) -0.010(4) 0.026(6)
C3 0.080(7) 0.099(8) 0.084(7) -0.012(6) 0.000(5) 0.000(6)
C4 0.099(8) 0.094(8) 0.085(8) -0.005(7) -0.009(6) 0.015(6)
C5 0.052(6) 0.140(10) 0.070(7) -0.009(7) 0.012(5) 0.003(6)
C6 0.064(6) 0.137(9) 0.070(6) -0.005(6) -0.002(5) 0.031(6)
C7 0.078(7) 0.116(9) 0.101(8) -0.003(7) 0.006(6) 0.032(6)
C8 0.109(8) 0.147(10) 0.090(8) -0.003(7) -0.011(6) 0.059(7)
C9 0.31(3) 0.154(16) 0.188(19) 0.057(14) 0.000(17) -0.014(17)
C10 0.47(4) 0.25(2) 0.23(2) 0.042(19) -0.19(3) 0.14(3)
C11 0.071(7) 0.127(8) 0.072(6) -0.026(5) -0.009(5) 0.016(6)
C12 0.068(7) 0.111(8) 0.049(5) -0.011(5) -0.007(4) 0.005(6)
C13 0.084(8) 0.112(8) 0.054(5) -0.005(5) -0.002(5) 0.029(6)
C14 0.069(7) 0.107(8) 0.063(6) -0.004(5) -0.006(5) 0.022(6)
C15 0.072(7) 0.098(8) 0.055(5) -0.003(5) 0.003(4) 0.022(6)
C16 0.074(7) 0.113(9) 0.078(6) -0.007(6) 0.003(5) 0.036(6)
C17 0.089(8) 0.090(8) 0.070(6) 0.003(5) 0.000(5) 0.033(7)
C18 0.107(8) 0.087(7) 0.087(7) 0.003(6) -0.001(6) 0.018(7)
C19 0.131(11) 0.152(12) 0.127(10) -0.008(8) 0.003(8) 0.058(10)
C20 0.137(14) 0.234(19) 0.210(17) 0.112(15) 0.031(12) 0.037(14)
C21 0.42(4) 0.27(3) 0.34(3) 0.20(3) -0.03(3) -0.03(3)
C22 0.085(7) 0.122(8) 0.073(6) -0.006(6) 0.004(5) 0.028(6)
C23 0.063(6) 0.098(8) 0.075(6) 0.000(6) 0.009(5) 0.026(6)
C24 0.068(6) 0.130(9) 0.074(6) 0.005(6) -0.001(5) 0.032(6)
C25 0.077(7) 0.099(8) 0.081(7) 0.013(6) 0.007(5) 0.019(6)
C26 0.059(6) 0.105(8) 0.067(6) 0.009(6) 0.006(4) 0.018(5)
C27 0.080(7) 0.096(8) 0.086(7) 0.000(6) 0.013(5) 0.027(6)
C28 0.056(6) 0.097(8) 0.088(7) 0.003(6) 0.004(5) 0.008(5)
C29 0.178(13) 0.164(13) 0.158(12) 0.032(11) -0.049(10) 0.090(11)
C30 0.75(5) 0.134(13) 0.118(12) -0.023(10) -0.10(2) 0.25(2)
C31 0.107(9) 0.131(10) 0.182(13) 0.012(9) -0.004(8) 0.060(8)
C32 0.29(3) 0.25(2) 0.44(4) 0.03(2) 0.06(2) 0.24(2)
C33 0.072(6) 0.119(8) 0.083(7) 0.006(6) -0.001(5) 0.020(6)
C34 0.052(5) 0.082(7) 0.081(6) 0.011(5) 0.006(4) 0.016(5)
C35 0.072(6) 0.117(9) 0.087(7) 0.009(6) -0.003(5) 0.021(6)
C36 0.082(7) 0.103(8) 0.075(6) -0.006(6) -0.008(5) 0.033(6)
C37 0.071(6) 0.102(8) 0.060(6) -0.018(6) -0.009(5) 0.018(6)
C38 0.074(6) 0.113(8) 0.071(6) 0.006(6) -0.002(5) 0.018(6)
C39 0.070(6) 0.122(9) 0.079(7) -0.014(6) -0.016(5) 0.032(6)
C40 0.31(3) 0.148(14) 0.37(3) 0.019(17) 0.17(2) 0.127(17)
C41 0.46(5) 0.123(16) 0.99(9) 0.10(3) 0.40(6) 0.12(2)
C42 0.132(11) 0.094(9) 0.174(12) -0.008(9) 0.017(9) 0.039(8)
C43 0.182(17) 0.22(2) 0.35(3) 0.085(19) 0.128(18) 0.106(15)
C44 0.081(7) 0.124(8) 0.073(6) -0.019(6) 0.000(5) 0.014(6)
C45 0.071(7) 0.127(9) 0.046(5) -0.009(5) 0.008(4) 0.029(7)
C46 0.087(8) 0.134(9) 0.075(6) -0.025(6) 0.001(6) 0.036(7)
C47 0.070(7) 0.100(8) 0.079(6) -0.016(6) -0.004(5) 0.017(7)
C48 0.085(7) 0.119(9) 0.058(6) -0.030(6) 0.008(5) 0.013(7)
C49 0.096(8) 0.099(7) 0.052(5) 0.001(5) 0.013(5) 0.024(7)
C50 0.068(7) 0.095(8) 0.054(5) 0.000(5) 0.000(5) 0.015(6)
C51 0.132(12) 0.24(2) 0.193(16) 0.017(14) -0.052(11) 0.090(14)
C52 0.157(17) 0.80(6) 0.21(2) -0.07(3) -0.119(16) 0.19(3)
C53 0.129(10) 0.119(10) 0.092(8) 0.000(7) -0.006(7) 0.040(8)
C54 0.147(12) 0.171(13) 0.141(11) 0.069(10) 0.020(9) 0.065(10)
C55 0.066(6) 0.159(10) 0.064(6) -0.016(6) 0.005(5) 0.021(6)
O1 0.110(5) 0.145(6) 0.073(4) -0.004(4) -0.006(4) 0.062(5)
O2 0.187(9) 0.126(7) 0.081(5) 0.034(5) -0.003(5) 0.014(6)
O3 0.084(5) 0.098(5) 0.092(5) 0.016(4) 0.011(3) 0.023(4)
O4 0.087(5) 0.103(6) 0.139(6) 0.013(5) 0.006(5) 0.024(5)
O5 0.132(6) 0.107(6) 0.100(5) 0.002(4) -0.011(4) 0.026(5)
O6 0.090(5) 0.128(6) 0.138(6) -0.041(5) -0.028(4) 0.046(5)
O7 0.150(7) 0.102(6) 0.122(6) 0.013(5) 0.036(5) 0.053(5)
O8 0.113(6) 0.113(6) 0.105(5) 0.009(4) 0.022(4) 0.057(5)
O9 0.097(6) 0.111(6) 0.121(6) 0.005(5) -0.012(4) 0.031(5)
O10 0.095(5) 0.131(7) 0.077(4) 0.009(4) 0.002(4) 0.034(5)
O1W 0.153(9) 0.379(17) 0.113(7) 0.054(9) 0.013(6) 0.056(10)
O2W 0.182(14) 0.64(4) 0.56(4) -0.40(3) -0.105(19) 0.088(19)
O3W 0.292(19) 0.38(2) 0.275(18) -0.054(15) -0.025(14) 0.105(16)

loop_
_atom_type_symbol
_atom_type_description
_atom_type_scat_dispersion_real
_atom_type_scat_dispersion_imag
_atom_type_scat_source
C C 0.0033 0.0016 'International Tables Vol C Tables 4.2.6.8 and 6.1.1.4'
H H 0.0000 0.0000 'International Tables Vol C Tables 4.2.6.8 and 6.1.1.4'
O O 0.0106 0.0060 'International Tables Vol C Tables 4.2.6.8 and 6.1.1.4'

loop_
_geom_angle_atom_site_label_1
_geom_angle_atom_site_label_2
_geom_angle_atom_site_label_3
_geom_angle
C2 C1 C6 121.9(9)
C2 C1 O1 116.3(9)
C6 C1 O1 121.7(9)
C1 C2 C3 117.6(9)
C1 C2 C11 120.7(9)
C3 C2 C11 121.7(10)
C4 C3 C2 122.1(10)
C4 C3 H3 118.9
C2 C3 H3 119.0
O2 C4 C5 116.3(11)
O2 C4 C3 125.1(11)
C5 C4 C3 118.6(10)
C4 C5 C6 120.1(9)
C4 C5 C55 122.3(11)
C6 C5 C55 117.6(11)
C5 C6 C1 119.6(10)
C5 C6 H6 120.2
C1 C6 H6 120.2
O1 C7 C8 109.2(9)
O1 C7 H7A 109.8
C8 C7 H7A 109.8
O1 C7 H7B 109.8
C8 C7 H7B 109.9
H7A C7 H7B 108.3
C7 C8 H8A 109.5
C7 C8 H8B 109.5
H8A C8 H8B 109.5
C7 C8 H8C 109.5
H8A C8 H8C 109.5
H8B C8 H8C 109.5
O2 C9 C10 105.3(15)
O2 C9 H9A 110.8
C10 C9 H9A 110.9
O2 C9 H9B 110.6
C10 C9 H9B 110.5
H9A C9 H9B 108.8
C9 C10 H10A 109.3
C9 C10 H10B 109.5
H10A C10 H10B 109.5
C9 C10 H10C 109.7
H10A C10 H10C 109.5
H10B C10 H10C 109.5
C12 C11 C2 113.4(7)
C12 C11 H11A 108.9
C2 C11 H11A 108.9
C12 C11 H11B 108.9
C2 C11 H11B 108.9
H11A C11 H11B 107.7
C17 C12 C13 118.0(9)
C17 C12 C11 124.5(10)
C13 C12 C11 117.5(10)
C12 C13 C14 120.0(9)
C12 C13 H13 120.0
C14 C13 H13 120.1
C15 C14 O3 116.1(10)
C15 C14 C13 122.5(11)
O3 C14 C13 121.4(9)
C14 C15 C16 117.2(10)
C14 C15 C22 123.0(10)
C16 C15 C22 119.7(9)
C15 C16 C17 122.7(9)
C15 C16 H16 118.7
C17 C16 H16 118.7
O4 C17 C12 116.1(10)
O4 C17 C16 124.4(9)
C12 C17 C16 119.6(10)
O3 C18 C19 105.2(9)
O3 C18 H18A 110.7
C19 C18 H18A 110.7
O3 C18 H18B 110.7
C19 C18 H18B 110.7
H18A C18 H18B 108.8
C18 C19 H19A 109.5
C18 C19 H19B 109.5
H19A C19 H19B 109.5
C18 C19 H19C 109.5
H19A C19 H19C 109.5
H19B C19 H19C 109.5
O4 C20 C21 105.4(16)
O4 C20 H20A 110.6
C21 C20 H20A 110.4
O4 C20 H20B 110.8
C21 C20 H20B 110.8
H20A C20 H20B 108.8
C20 C21 H21A 109.8
C20 C21 H21B 109.4
H21A C21 H21B 109.5
C20 C21 H21C 109.3
H21A C21 H21C 109.5
H21B C21 H21C 109.5
C15 C22 C23 110.7(7)
C15 C22 H22A 109.5
C23 C22 H22A 109.5
C15 C22 H22B 109.5
C23 C22 H22B 109.5
H22A C22 H22B 108.1
C28 C23 C24 120.0(10)
C28 C23 C22 123.3(10)
C24 C23 C22 116.7(9)
C23 C24 C25 121.9(10)
C23 C24 H24 119.0
C25 C24 H24 119.1
C26 C25 O5 117.6(10)
C26 C25 C24 118.4(10)
O5 C25 C24 124.0(10)
C25 C26 C27 118.2(10)
C25 C26 C33 119.4(10)
C27 C26 C33 122.4(9)
C26 C27 C28 121.5(10)
C26 C27 H27 119.3
C28 C27 H27 119.2
C23 C28 O6 119.4(10)
C23 C28 C27 119.9(10)
O6 C28 C27 120.6(10)
O5 C29 C30 107.8(9)
O5 C29 H29A 110.2
C30 C29 H29A 110.2
O5 C29 H29B 110.1
C30 C29 H29B 110.1
H29A C29 H29B 108.5
C29 C30 H30A 109.4
C29 C30 H30B 109.5
H30A C30 H30B 109.5
C29 C30 H30C 109.5
H30A C30 H30C 109.5
H30B C30 H30C 109.5
O6 C31 C32 108.1(9)
O6 C31 H31A 110.1
C32 C31 H31A 110.0
O6 C31 H31B 110.1
C32 C31 H31B 110.2
H31A C31 H31B 108.4
C31 C32 H32A 109.6
C31 C32 H32B 109.4
H32A C32 H32B 109.5
C31 C32 H32C 109.4
H32A C32 H32C 109.5
H32B C32 H32C 109.5
C26 C33 C34 114.7(7)
C26 C33 H33A 108.6
C34 C33 H33A 108.6
C26 C33 H33B 108.6
C34 C33 H33B 108.6
H33A C33 H33B 107.6
C35 C34 C39 117.2(9)
C35 C34 C33 123.0(9)
C39 C34 C33 119.7(9)
C34 C35 C36 124.9(10)
C34 C35 H35 117.5
C36 C35 H35 117.6
C37 C36 C35 119.9(10)
C37 C36 O7 116.2(9)
C35 C36 O7 123.9(10)
C36 C37 C38 118.1(9)
C36 C37 C44 121.6(10)
C38 C37 C44 120.0(10)
C37 C38 C39 121.3(10)
C37 C38 H38 119.3
C39 C38 H38 119.3
O8 C39 C38 124.1(10)
O8 C39 C34 117.3(9)
C38 C39 C34 118.5(10)
O7 C40 C41 103.6(18)
O7 C40 H40A 110.9
C41 C40 H40A 110.5
O7 C40 H40B 110.9
C41 C40 H40B 111.8
H40A C40 H40B 109.0
C40 C41 H41A 127.9
C40 C41 H41B 125.8
H41A C41 H41B 87.6
C40 C41 H41C 126.4
H41A C41 H41C 87.7
H41B C41 H41C 88.6
O8 C42 C43 109.1(12)
O8 C42 H42A 109.8
C43 C42 H42A 110.0
O8 C42 H42B 109.9
C43 C42 H42B 109.8
H42A C42 H42B 108.3
C42 C43 H43A 109.5
C42 C43 H43B 109.3
H43A C43 H43B 109.5
C42 C43 H43C 109.6
H43A C43 H43C 109.5
H43B C43 H43C 109.5
C37 C44 C45 112.2(7)
C37 C44 H44A 109.1
C45 C44 H44A 109.1
C37 C44 H44B 109.2
C45 C44 H44B 109.2
H44A C44 H44B 107.9
C50 C45 C46 119.6(10)
C50 C45 C44 123.6(10)
C46 C45 C44 116.6(11)
C47 C46 C45 119.9(11)
C47 C46 H46 120.0
C45 C46 H46 120.1
C48 C47 O9 113.1(10)
C48 C47 C46 121.5(11)
O9 C47 C46 125.4(11)
C47 C48 C49 117.4(10)
C47 C48 C55 122.7(11)
C49 C48 C55 119.9(11)
C50 C49 C48 122.6(10)
C50 C49 H49 118.7
C48 C49 H49 118.7
C49 C50 C45 119.0(10)
C49 C50 O10 125.0(10)
C45 C50 O10 116.0(10)
O9 C51 C52 115.8(16)
O9 C51 H51A 108.4
C52 C51 H51A 108.3
O9 C51 H51B 108.4
C52 C51 H51B 108.3
H51A C51 H51B 107.4
C51 C52 H52A 114.2
C51 C52 H52B 114.4
H52A C52 H52B 104.3
C51 C52 H52C 114.3
H52A C52 H52C 104.2
H52B C52 H52C 104.2
C54 C53 O10 107.5(11)
C54 C53 H53A 110.2
O10 C53 H53A 110.2
C54 C53 H53B 110.2
O10 C53 H53B 110.2
H53A C53 H53B 108.5
C53 C54 H54A 109.5
C53 C54 H54B 109.5
H54A C54 H54B 109.5
C53 C54 H54C 109.5
H54A C54 H54C 109.5
H54B C54 H54C 109.5
C48 C55 C5 110.9(7)
C48 C55 H55A 109.5
C5 C55 H55A 109.5
C48 C55 H55B 109.5
C5 C55 H55B 109.4
H55A C55 H55B 108.0
C7 O1 C1 121.0(8)
C4 O2 C9 118.1(10)
C14 O3 C18 116.8(8)
C20 O4 C17 122.0(10)
C25 O5 C29 122.8(9)
C28 O6 C31 121.1(9)
C40 O7 C36 119.0(10)
C39 O8 C42 119.3(9)
C47 O9 C51 117.6(9)
C50 O10 C53 117.8(9)

loop_
_geom_bond_atom_site_label_1
_geom_bond_atom_site_label_2
_geom_bond_distance
C1 C2 1.353(12)
C1 C6 1.398(12)
C1 O1 1.407(10)
C2 C3 1.402(12)
C2 C11 1.506(12)
C3 C4 1.396(13)
C3 H3 0.9300
C4 O2 1.347(12)
C4 C5 1.378(13)
C5 C6 1.390(13)
C5 C55 1.540(12)
C6 H6 0.9300
C7 O1 1.346(11)
C7 C8 1.470(12)
C7 H7A 0.9700
C7 H7B 0.9700
C8 H8A 0.9600
C8 H8B 0.9600
C8 H8C 0.9600
C9 O2 1.49(2)
C9 C10 1.541(2)
C9 H9A 0.9700
C9 H9B 0.9700
C10 H10A 0.9601
C10 H10B 0.9601
C10 H10C 0.9601
C11 C12 1.475(12)
C11 H11A 0.9700
C11 H11B 0.9700
C12 C17 1.364(12)
C12 C13 1.413(12)
C13 C14 1.418(12)
C13 H13 0.9300
C14 C15 1.334(12)
C14 O3 1.371(11)
C15 C16 1.385(12)
C15 C22 1.506(12)
C16 C17 1.422(13)
C16 H16 0.9300
C17 O4 1.354(11)
C18 O3 1.407(11)
C18 C19 1.471(14)
C18 H18A 0.9700
C18 H18B 0.9700
C19 H19A 0.9600
C19 H19B 0.9600
C19 H19C 0.9600
C20 O4 1.286(16)
C20 C21 1.540(2)
C20 H20A 0.9700
C20 H20B 0.9700
C21 H21A 0.9600
C21 H21B 0.9600
C21 H21C 0.9600
C22 C23 1.530(13)
C22 H22A 0.9700
C22 H22B 0.9700
C23 C28 1.308(12)
C23 C24 1.326(12)
C24 C25 1.435(13)
C24 H24 0.9300
C25 C26 1.361(12)
C25 O5 1.396(11)
C26 C27 1.353(12)
C26 C33 1.512(12)
C27 C28 1.424(13)
C27 H27 0.9300
C28 O6 1.405(11)
C29 O5 1.477(12)
C29 C30 1.540(2)
C29 H29A 0.9700
C29 H29B 0.9700
C30 H30A 0.9602
C30 H30B 0.9602
C30 H30C 0.9602
C31 O6 1.403(12)
C31 C32 1.541(2)
C31 H31A 0.9700
C31 H31B 0.9700
C32 H32A 0.9600
C32 H32B 0.9600
C32 H32C 0.9600
C33 C34 1.519(12)
C33 H33A 0.9700
C33 H33B 0.9700
C34 C35 1.306(12)
C34 C39 1.425(13)
C35 C36 1.385(13)
C35 H35 0.9300
C36 C37 1.349(12)
C36 O7 1.407(11)
C37 C38 1.387(12)
C37 C44 1.504(12)
C38 C39 1.404(13)
C38 H38 0.9300
C39 O8 1.375(11)
C40 O7 1.367(19)
C40 C41 1.63(3)
C40 H40A 0.9700
C40 H40B 0.9700
C41 H41A 1.1621
C41 H41B 1.1378
C41 H41C 1.1451
C42 O8 1.382(12)
C42 C43 1.541(2)
C42 H42A 0.9700
C42 H42B 0.9700
C43 H43A 0.9601
C43 H43B 0.9601
C43 H43C 0.9601
C44 C45 1.520(13)
C44 H44A 0.9700
C44 H44B 0.9700
C45 C50 1.366(12)
C45 C46 1.404(12)
C46 C47 1.385(13)
C46 H46 0.9300
C47 C48 1.336(13)
C47 O9 1.343(11)
C48 C49 1.424(13)
C48 C55 1.542(13)
C49 C50 1.354(13)
C49 H49 0.9300
C50 O10 1.360(10)
C51 O9 1.410(16)
C51 C52 1.540(2)
C51 H51A 0.9700
C51 H51B 0.9700
C52 H52A 1.0095
C52 H52B 1.0102
C52 H52C 1.0098
C53 C54 1.399(14)
C53 O10 1.435(12)
C53 H53A 0.9700
C53 H53B 0.9700
C54 H54A 0.9602
C54 H54B 0.9602
C54 H54C 0.9602
C55 H55A 0.9700
C55 H55B 0.9700
